data_2209759
loop_
_publ_author_name
'Sema \"Ozt\"urk Y\?ild\?ir\?im'
'Mehmet Akkurt'
'Ali Asghar Jarrahpour'
'Parvaneh Alvand'
'Orhan B\"uy\"ukg\"ung\"or'

_publ_section_title
<i>N</i>-(2-Hydroxy-3-methoxybenzylidene)-2,3,4,6-tetra-<i>O</i>-acetyl-\b-<small>D</small>-galactopyranosylamine
_journal_coeditor_code BT2124
_journal_issue 8
_journal_name_full 'Acta Crystallographica Section E'
_journal_page_first o3247
_journal_page_last o3248
_journal_paper_doi 10.1107/S1600536806025864
_journal_volume 62
_journal_year 2006
_chemical_formula_iupac 'C22 H27 N O11'
_chemical_formula_moiety 'C22 H27 N O11'
_chemical_formula_sum 'C22 H27 N O11'
_chemical_formula_weight 481.45
_chemical_name_systematic
;
N-(2-Hydroxy-3-methoxybenzylidene)-2,3,4,6-tetra-O-acetyl-\b-D-
galactopyranosylamine
;
_space_group_IT_number 4
_symmetry_cell_setting monoclinic
_symmetry_space_group_name_Hall 'P 2yb'
_symmetry_space_group_name_H-M 'P 1 21 1'
_atom_sites_solution_hydrogens geom
_atom_sites_solution_primary direct
_atom_sites_solution_secondary difmap
_cell_angle_alpha 90
_cell_angle_beta 97.124(7)
_cell_angle_gamma 90
_cell_formula_units_Z 2
_cell_length_a 8.6855(7)
_cell_length_b 7.6735(5)
_cell_length_c 18.5577(15)
_cell_measurement_reflns_used 21812
_cell_measurement_temperature 296
_cell_measurement_theta_max 27.15
_cell_measurement_theta_min 2.21
_cell_volume 1227.29(16)
_computing_cell_refinement X-AREA
_computing_data_collection 'X-AREA (Stoe & Cie, 2002)'
_computing_data_reduction 'X-RED32 (Stoe & Cie, 2002)'
_computing_molecular_graphics 'ORTEP-3 for Windows (Farrugia, 1997)'
_computing_publication_material 'WinGX (Farrugia, 1999)'
_computing_structure_refinement 'SHELXL97 (Sheldrick, 1997)'
_computing_structure_solution 'SHELXS97 (Sheldrick, 1997)'
_diffrn_ambient_temperature 296
_diffrn_detector_area_resol_mean 6.67
_diffrn_measured_fraction_theta_full 0.979
_diffrn_measured_fraction_theta_max 0.979
_diffrn_measurement_device '2-circle goniometer'
_diffrn_measurement_device_type 'Stoe IPDS-2'
_diffrn_measurement_method \w
_diffrn_radiation_monochromator 'plane graphite'
_diffrn_radiation_type 'Mo K\a'
_diffrn_radiation_wavelength 0.71073
_diffrn_reflns_av_R_equivalents 0.1016
_diffrn_reflns_av_sigmaI/netI 0.0497
_diffrn_reflns_limit_h_max 11
_diffrn_reflns_limit_h_min -11
_diffrn_reflns_limit_k_max 9
_diffrn_reflns_limit_k_min -9
_diffrn_reflns_limit_l_max 23
_diffrn_reflns_limit_l_min -23
_diffrn_reflns_number 19328
_diffrn_reflns_reduction_process
;
;
_diffrn_reflns_theta_full 27.15
_diffrn_reflns_theta_max 27.15
_diffrn_reflns_theta_min 2.21
_diffrn_standards_number 0
_exptl_absorpt_coefficient_mu 0.105
_exptl_absorpt_correction_T_max 0.957
_exptl_absorpt_correction_T_min 0.934
_exptl_absorpt_correction_type integration
_exptl_absorpt_process_details '(X-RED32; Stoe & Cie, 2002)'
_exptl_crystal_colour 'pale yellow'
_exptl_crystal_density_diffrn 1.303
_exptl_crystal_density_method 'Not Measured'
_exptl_crystal_description prism
_exptl_crystal_F_000 508
_exptl_crystal_size_max 0.66
_exptl_crystal_size_mid 0.55
_exptl_crystal_size_min 0.42
_refine_diff_density_max 0.121
_refine_diff_density_min -0.120
_refine_ls_extinction_method none
_refine_ls_goodness_of_fit_ref 0.910
_refine_ls_hydrogen_treatment mixed
_refine_ls_matrix_type full
_refine_ls_number_parameters 317
_refine_ls_number_reflns 2862
_refine_ls_number_restraints 1
_refine_ls_restrained_S_all 0.910
_refine_ls_R_factor_all 0.0492
_refine_ls_R_factor_gt 0.0349
_refine_ls_shift/su_max 0.000
_refine_ls_shift/su_mean 0.000
_refine_ls_structure_factor_coef Fsqd
_refine_ls_weighting_details 'calc w=1/[\s^2^(Fo^2^)+(0.0717P)^2^] where P=(Fo^2^+2Fc^2^)/3'
_refine_ls_weighting_scheme calc
_refine_ls_wR_factor_gt 0.0879
_refine_ls_wR_factor_ref 0.0942
_reflns_number_gt 2154
_reflns_number_total 2862
_reflns_threshold_expression I>2\s(I)
_cod_data_source_file bt2124.cif
_cod_data_source_block I
_cod_original_sg_symbol_H-M 'P 21'
_cod_database_code 2209759
_cod_database_fobs_code 2209759

loop_
_symmetry_equiv_pos_site_id
_symmetry_equiv_pos_as_xyz
1 x,y,z
2 -x,1/2+y,-z

loop_
_atom_site_aniso_label
_atom_site_aniso_U_11
_atom_site_aniso_U_22
_atom_site_aniso_U_33
_atom_site_aniso_U_12
_atom_site_aniso_U_13
_atom_site_aniso_U_23
O1 0.0931(11) 0.0980(14) 0.0636(9) -0.0178(10) 0.0090(8) -0.0008(9)
O2 0.1298(16) 0.0913(14) 0.0980(12) -0.0305(13) 0.0394(12) -0.0085(11)
O3 0.0729(8) 0.0670(9) 0.0624(8) -0.0018(7) 0.0016(6) 0.0050(7)
O4 0.0594(7) 0.0658(9) 0.0670(8) 0.0075(6) 0.0018(6) -0.0031(7)
O5 0.0997(12) 0.0720(11) 0.0861(11) 0.0211(10) 0.0063(9) -0.0054(9)
O6 0.0789(8) 0.0729(9) 0.0624(8) 0.0165(8) 0.0208(7) 0.0068(7)
O7 0.1490(18) 0.1149(16) 0.0732(10) 0.0576(17) -0.0001(11) 0.0093(11)
O8 0.0554(7) 0.0668(9) 0.0910(10) 0.0106(6) 0.0080(7) 0.0204(8)
O9 0.1083(15) 0.151(2) 0.233(3) 0.0318(16) 0.0726(18) 0.114(3)
O10 0.1191(14) 0.0716(11) 0.0990(13) -0.0184(11) -0.0226(11) 0.0099(10)
O11 0.165(2) 0.122(2) 0.1081(17) -0.0276(18) -0.0227(16) -0.0302(16)
N1 0.0664(9) 0.0716(12) 0.0612(10) 0.0020(8) 0.0135(8) 0.0040(8)
C1 0.0652(11) 0.0789(14) 0.0602(11) -0.0013(10) 0.0161(9) -0.0013(10)
C2 0.0767(13) 0.0748(14) 0.0812(15) -0.0030(12) 0.0273(11) -0.0031(13)
C3 0.0892(15) 0.0836(16) 0.0830(16) 0.0107(14) 0.0314(13) 0.0199(14)
C4 0.0778(14) 0.107(2) 0.0665(13) 0.0040(15) 0.0081(11) 0.0182(14)
C5 0.0752(13) 0.0996(19) 0.0648(12) -0.0069(13) 0.0069(10) 0.0083(13)
C6 0.0617(10) 0.0779(14) 0.0595(10) -0.0020(10) 0.0116(8) 0.0034(10)
C7 0.0634(11) 0.0771(14) 0.0635(12) -0.0039(10) 0.0088(9) 0.0032(10)
C8 0.152(3) 0.090(2) 0.145(3) -0.038(2) 0.058(2) -0.005(2)
C9 0.0585(10) 0.0671(12) 0.0609(10) 0.0030(10) 0.0068(8) 0.0015(9)
C10 0.0542(9) 0.0621(11) 0.0595(10) 0.0093(9) 0.0029(8) 0.0009(9)
C11 0.0585(9) 0.0643(12) 0.0597(10) 0.0139(9) 0.0100(8) 0.0055(9)
C12 0.0584(10) 0.0573(11) 0.0735(12) 0.0104(8) 0.0041(9) 0.0108(9)
C13 0.0760(12) 0.0616(12) 0.0654(11) 0.0050(10) 0.0036(10) 0.0011(10)
C14 0.0749(13) 0.0683(14) 0.0681(13) 0.0088(11) 0.0137(10) -0.0053(11)
C15 0.0966(19) 0.096(2) 0.141(3) -0.0001(17) -0.0129(18) -0.034(2)
C16 0.0993(15) 0.0553(12) 0.0580(11) -0.0011(12) 0.0035(10) -0.0017(9)
C17 0.151(3) 0.0804(16) 0.0714(14) -0.0128(18) 0.0330(16) -0.0010(13)
C18 0.0687(14) 0.106(2) 0.145(3) 0.0168(15) 0.0302(16) 0.050(2)
C19 0.0771(18) 0.202(5) 0.253(6) 0.051(3) 0.062(3) 0.114(5)
C20 0.1083(18) 0.0711(16) 0.0751(14) -0.0069(14) -0.0083(13) 0.0036(12)
C21 0.0965(17) 0.0746(16) 0.102(2) -0.0019(14) -0.0048(15) -0.0259(15)
C22 0.131(3) 0.0714(18) 0.183(4) -0.0201(19) 0.010(3) -0.013(2)

loop_
_atom_site_type_symbol
_atom_site_label
_atom_site_fract_x
_atom_site_fract_y
_atom_site_fract_z
_atom_site_U_iso_or_equiv
_atom_site_thermal_displace_type
_atom_site_calc_flag
_atom_site_refinement_flags
_atom_site_occupancy
O O1 0.1233(2) 0.0274(3) 0.29799(9) 0.0850(7) Uani . . 1.000
O O2 0.0715(3) -0.2558(3) 0.37031(12) 0.1042(8) Uani . . 1.000
O O3 0.41693(17) 0.5852(2) 0.30318(8) 0.0680(5) Uani . . 1.000
O O4 0.20344(16) 0.3813(2) 0.14296(8) 0.0646(5) Uani . . 1.000
O O5 0.3112(2) 0.1163(2) 0.15940(10) 0.0864(7) Uani . . 1.000
O O6 0.41831(18) 0.5981(2) 0.08216(8) 0.0704(5) Uani . . 1.000
O O7 0.2560(3) 0.7945(4) 0.02734(11) 0.1135(9) Uani . . 1.000
O O8 0.63452(16) 0.6512(2) 0.20102(9) 0.0712(5) Uani . . 1.000
O O9 0.7161(3) 0.8402(5) 0.1227(2) 0.1598(13) Uani . . 1.000
O O10 0.6118(3) 0.9918(3) 0.29638(11) 0.0996(7) Uani . . 1.000
O O11 0.7726(4) 1.0445(4) 0.39474(15) 0.1350(11) Uani . . 1.000
N N1 0.2551(2) 0.3374(3) 0.29719(10) 0.0659(6) Uani . . 1.000
C C1 0.1879(2) 0.0179(3) 0.36813(12) 0.0674(7) Uani . . 1.000
C C2 0.1620(3) -0.1314(4) 0.40754(14) 0.0761(8) Uani . . 1.000
C C3 0.2265(3) -0.1458(4) 0.47863(15) 0.0835(9) Uani . . 1.000
C C4 0.3187(3) -0.0145(4) 0.51165(14) 0.0838(9) Uani . . 1.000
C C5 0.3455(3) 0.1324(4) 0.47363(13) 0.0800(9) Uani . . 1.000
C C6 0.2806(2) 0.1514(3) 0.40134(12) 0.0660(7) Uani . . 1.000
C C7 0.3117(2) 0.3090(3) 0.36271(12) 0.0679(7) Uani . . 1.000
C C8 0.0090(5) -0.3866(5) 0.4112(2) 0.1257(16) Uani . . 1.000
C C9 0.2914(2) 0.4968(3) 0.26257(11) 0.0622(6) Uani . . 1.000
C C10 0.3333(2) 0.4598(3) 0.18607(11) 0.0590(6) Uani . . 1.000
C C11 0.3655(2) 0.6325(3) 0.15076(11) 0.0606(6) Uani . . 1.000
C C12 0.4865(2) 0.7385(3) 0.19760(12) 0.0634(6) Uani . . 1.000
C C13 0.4431(3) 0.7532(3) 0.27383(12) 0.0681(7) Uani . . 1.000
C C14 0.2067(3) 0.2048(3) 0.13339(12) 0.0700(8) Uani . . 1.000
C C15 0.0642(4) 0.1434(5) 0.0887(2) 0.1135(14) Uani . . 1.000
C C16 0.3609(3) 0.6964(3) 0.02508(12) 0.0714(7) Uani . . 1.000
C C17 0.4463(4) 0.6697(4) -0.03810(15) 0.0993(12) Uani . . 1.000
C C18 0.7392(3) 0.7184(5) 0.1608(2) 0.1051(13) Uani . . 1.000
C C19 0.8852(4) 0.6181(9) 0.1712(4) 0.174(3) Uani . . 1.000
C C20 0.5656(4) 0.8329(4) 0.32826(15) 0.0865(9) Uani . . 1.000
C C21 0.7168(3) 1.0872(4) 0.33424(18) 0.0925(10) Uani . . 1.000
C C22 0.7587(5) 1.2420(5) 0.2928(3) 0.1293(18) Uani . . 1.000
H HO1 0.160(4) 0.130(6) 0.2814(19) 0.108(11) Uiso . . 1.000
H H3 0.20800 -0.24520 0.50490 0.1000 Uiso calc R 1.000
H H4 0.36260 -0.02630 0.55970 0.1010 Uiso calc R 1.000
H H5 0.40740 0.22060 0.49600 0.0960 Uiso calc R 1.000
H H7 0.37590 0.39310 0.38680 0.0820 Uiso calc R 1.000
H H8A 0.09100 -0.46090 0.43280 0.1880 Uiso calc R 1.000
H H8B -0.06450 -0.45440 0.38000 0.1880 Uiso calc R 1.000
H H8C -0.04200 -0.33380 0.44870 0.1880 Uiso calc R 1.000
H H9 0.19990 0.57260 0.25840 0.0750 Uiso calc R 1.000
H H10 0.42440 0.38350 0.18850 0.0710 Uiso calc R 1.000
H H11 0.26890 0.69960 0.14270 0.0730 Uiso calc R 1.000
H H12 0.49390 0.85500 0.17670 0.0760 Uiso calc R 1.000
H H13 0.34780 0.82220 0.27240 0.0820 Uiso calc R 1.000
H H15A 0.08590 0.03710 0.06460 0.1700 Uiso calc R 1.000
H H15B 0.02960 0.23030 0.05310 0.1700 Uiso calc R 1.000
H H15C -0.01530 0.12300 0.11930 0.1700 Uiso calc R 1.000
H H17A 0.39140 0.58730 -0.07070 0.1490 Uiso calc R 1.000
H H17B 0.54820 0.62580 -0.02180 0.1490 Uiso calc R 1.000
H H17C 0.45470 0.77850 -0.06280 0.1490 Uiso calc R 1.000
H H19A 0.97170 0.69690 0.17560 0.2610 Uiso calc R 1.000
H H19B 0.89040 0.54290 0.13020 0.2610 Uiso calc R 1.000
H H19C 0.88850 0.54920 0.21460 0.2610 Uiso calc R 1.000
H H20A 0.52410 0.85670 0.37340 0.1040 Uiso calc R 1.000
H H20B 0.65340 0.75480 0.33820 0.1040 Uiso calc R 1.000
H H22A 0.69060 1.33690 0.30070 0.1940 Uiso calc R 1.000
H H22B 0.74870 1.21440 0.24200 0.1940 Uiso calc R 1.000
H H22C 0.86400 1.27490 0.30910 0.1940 Uiso calc R 1.000

loop_
_atom_type_symbol
_atom_type_description
_atom_type_scat_dispersion_real
_atom_type_scat_dispersion_imag
_atom_type_scat_source
O O 0.0106 0.0060 'International Tables Vol C Tables 4.2.6.8 and 6.1.1.4'
N N 0.0061 0.0033 'International Tables Vol C Tables 4.2.6.8 and 6.1.1.4'
H H 0.0000 0.0000 'International Tables Vol C Tables 4.2.6.8 and 6.1.1.4'
C C 0.0033 0.0016 'International Tables Vol C Tables 4.2.6.8 and 6.1.1.4'

loop_
_exptl_crystal_face_index_h
_exptl_crystal_face_index_k
_exptl_crystal_face_index_l
_exptl_crystal_face_perp_dist
-7 0 -1 0.2310
5 -2 3 0.1990
7 1 -1 0.2040
2 4 -5 0.3050
-1 -2 -7 0.2430
0 0 -1 0.2580
0 1 6 0.3380
-1 -1 6 0.3250
-3 -1 5 0.2660
-1 6 5 0.3680
-1 -7 -2 0.2950
1 0 -2 0.2890
-3 1 6 0.3580
4 6 -3 0.3210
-6 0 5 0.2480
1 7 -3 0.3440
1 -5 6 0.3210
-2 4 -5 0.4070
6 1 3 0.2050
0 0 1 0.3160
4 -6 3 0.2770
8 -3 -1 0.2370
6 -1 5 0.2120
1 0 4 0.2700

loop_
_geom_angle_atom_site_label_1
_geom_angle_atom_site_label_2
_geom_angle_atom_site_label_3
_geom_angle
_geom_angle_publ_flag
C2 O2 C8 117.5(2) yes
C9 O3 C13 112.15(16) yes
C10 O4 C14 117.50(17) yes
C11 O6 C16 117.97(17) yes
C12 O8 C18 117.1(2) yes
C20 O10 C21 117.9(2) yes
C1 O1 HO1 104(2) no
C7 N1 C9 119.6(2) yes
O1 C1 C6 122.1(2) yes
C2 C1 C6 119.5(2) no
O1 C1 C2 118.3(2) yes
O2 C2 C3 124.7(3) yes
C1 C2 C3 119.9(3) no
O2 C2 C1 115.4(2) yes
C2 C3 C4 120.8(3) no
C3 C4 C5 120.0(2) no
C4 C5 C6 120.6(2) no
C1 C6 C5 119.3(2) no
C5 C6 C7 119.0(2) no
C1 C6 C7 121.8(2) no
N1 C7 C6 122.8(2) yes
O3 C9 C10 108.96(15) yes
N1 C9 C10 110.30(18) yes
O3 C9 N1 111.52(16) yes
O4 C10 C11 107.47(16) yes
C9 C10 C11 108.36(18) no
O4 C10 C9 109.50(15) yes
O6 C11 C12 109.49(15) yes
C10 C11 C12 111.87(17) no
O6 C11 C10 108.62(17) yes
O8 C12 C11 109.06(17) yes
C11 C12 C13 109.94(17) no
O8 C12 C13 108.50(18) yes
O3 C13 C12 111.05(18) yes
C12 C13 C20 114.9(2) no
O3 C13 C20 104.11(19) yes
O4 C14 C15 111.1(2) yes
O5 C14 C15 126.2(2) yes
O4 C14 O5 122.8(2) yes
O6 C16 C17 111.9(2) yes
O7 C16 C17 125.4(2) yes
O6 C16 O7 122.6(2) yes
O8 C18 C19 110.8(4) yes
O9 C18 C19 125.0(4) yes
O8 C18 O9 124.1(3) yes
O10 C20 C13 106.2(2) yes
O10 C21 C22 111.7(3) yes
O11 C21 C22 126.9(3) yes
O10 C21 O11 121.3(3) yes
C2 C3 H3 120.00 no
C4 C3 H3 120.00 no
C3 C4 H4 120.00 no
C5 C4 H4 120.00 no
C4 C5 H5 120.00 no
C6 C5 H5 120.00 no
N1 C7 H7 119.00 no
C6 C7 H7 119.00 no
O2 C8 H8A 109.00 no
O2 C8 H8B 109.00 no
O2 C8 H8C 109.00 no
H8A C8 H8B 109.00 no
H8A C8 H8C 109.00 no
H8B C8 H8C 110.00 no
O3 C9 H9 109.00 no
N1 C9 H9 109.00 no
C10 C9 H9 109.00 no
O4 C10 H10 110.00 no
C9 C10 H10 111.00 no
C11 C10 H10 110.00 no
O6 C11 H11 109.00 no
C10 C11 H11 109.00 no
C12 C11 H11 109.00 no
O8 C12 H12 110.00 no
C11 C12 H12 110.00 no
C13 C12 H12 110.00 no
O3 C13 H13 109.00 no
C12 C13 H13 109.00 no
C20 C13 H13 109.00 no
C14 C15 H15A 109.00 no
C14 C15 H15B 109.00 no
C14 C15 H15C 109.00 no
H15A C15 H15B 109.00 no
H15A C15 H15C 110.00 no
H15B C15 H15C 109.00 no
C16 C17 H17A 109.00 no
C16 C17 H17B 109.00 no
C16 C17 H17C 110.00 no
H17A C17 H17B 110.00 no
H17A C17 H17C 109.00 no
H17B C17 H17C 110.00 no
C18 C19 H19A 109.00 no
C18 C19 H19B 110.00 no
C18 C19 H19C 109.00 no
H19A C19 H19B 109.00 no
H19A C19 H19C 109.00 no
H19B C19 H19C 110.00 no
O10 C20 H20A 110.00 no
O10 C20 H20B 111.00 no
C13 C20 H20A 110.00 no
C13 C20 H20B 111.00 no
H20A C20 H20B 109.00 no
C21 C22 H22A 109.00 no
C21 C22 H22B 110.00 no
C21 C22 H22C 109.00 no
H22A C22 H22B 110.00 no
H22A C22 H22C 109.00 no
H22B C22 H22C 110.00 no

loop_
_geom_bond_atom_site_label_1
_geom_bond_atom_site_label_2
_geom_bond_distance
_geom_bond_publ_flag
O1 C1 1.354(3) yes
O2 C2 1.368(4) yes
O2 C8 1.407(5) yes
O3 C9 1.419(2) yes
O3 C13 1.429(3) yes
O4 C10 1.432(2) yes
O4 C14 1.367(3) yes
O5 C14 1.187(3) yes
O6 C11 1.430(2) yes
O6 C16 1.345(3) yes
O7 C16 1.187(4) yes
O8 C12 1.444(2) yes
O8 C18 1.348(4) yes
O9 C18 1.174(5) yes
O10 C20 1.434(4) yes
O10 C21 1.305(4) yes
O11 C21 1.212(4) yes
O1 HO1 0.92(4) no
N1 C9 1.435(3) yes
N1 C7 1.273(3) yes
C1 C2 1.392(4) no
C1 C6 1.398(3) no
C2 C3 1.372(4) no
C3 C4 1.382(4) no
C4 C5 1.365(4) no
C5 C6 1.397(3) no
C6 C7 1.448(3) no
C9 C10 1.535(3) no
C10 C11 1.520(3) no
C11 C12 1.515(3) no
C12 C13 1.513(3) no
C13 C20 1.503(4) no
C14 C15 1.479(4) no
C16 C17 1.477(4) no
C18 C19 1.475(6) no
C21 C22 1.485(5) no
C3 H3 0.9300 no
C4 H4 0.9300 no
C5 H5 0.9300 no
C7 H7 0.9300 no
C8 H8A 0.9600 no
C8 H8B 0.9600 no
C8 H8C 0.9600 no
C9 H9 0.9800 no
C10 H10 0.9800 no
C11 H11 0.9800 no
C12 H12 0.9800 no
C13 H13 0.9800 no
C15 H15A 0.9600 no
C15 H15B 0.9600 no
C15 H15C 0.9600 no
C17 H17A 0.9600 no
C17 H17B 0.9600 no
C17 H17C 0.9600 no
C19 H19A 0.9600 no
C19 H19B 0.9600 no
C19 H19C 0.9600 no
C20 H20A 0.9700 no
C20 H20B 0.9700 no
C22 H22A 0.9600 no
C22 H22B 0.9600 no
C22 H22C 0.9600 no

loop_
_geom_contact_atom_site_label_1
_geom_contact_atom_site_label_2
_geom_contact_distance
_geom_contact_site_symmetry_2
_geom_contact_publ_flag
O1 O2 2.622(3) . no
O1 N1 2.641(3) . no
O2 O1 2.622(3) . no
O3 O8 2.883(2) . no
O4 O6 2.837(2) . no
O4 C19 3.402(5) 1_455 no
O4 N1 2.862(2) . no
O5 C17 3.294(4) 2_645 no
O5 C12 3.310(3) 1_545 no
O5 N1 3.157(3) . no
O6 O8 2.744(2) . no
O6 C18 3.121(3) . no
O6 O9 3.198(4) . no
O6 O4 2.837(2) . no
O8 O3 2.883(2) . no
O8 O10 3.176(3) . no
O8 O6 2.744(2) . no
O9 O6 3.198(4) . no
O9 C17 3.209(5) 2_655 no
O10 O8 3.176(3) . no
O11 C3 3.342(4) 2_666 no
O1 H13 2.6000 1_545 no
O2 H9 2.8000 1_545 no
O3 H7 2.2000 . no
O5 H12 2.5500 1_545 no
O5 HO1 2.76(4) . no
O5 H10 2.3100 . no
O6 H17C 2.7300 2_645 no
O7 H11 2.2500 . no
O7 H15B 2.7800 2_555 no
O7 H15A 2.5300 1_565 no
O8 H20B 2.6500 . no
O8 H10 2.7400 . no
O9 H17A 2.2700 2_655 no
O9 H12 2.2900 . no
O10 H12 2.5500 . no
O11 H20A 2.5800 . no
O11 H20B 2.6200 . no
O11 H3 2.4500 2_666 no
N1 O1 2.641(3) . no
N1 O4 2.862(2) . no
N1 O5 3.157(3) . no
N1 C14 3.184(3) . no
N1 HO1 1.80(4) . no
C3 O11 3.342(4) 2_636 no
C4 C8 3.482(5) 2_556 no
C8 C4 3.482(5) 2_546 no
C12 O5 3.310(3) 1_565 no
C14 N1 3.184(3) . no
C17 O9 3.209(5) 2_645 no
C17 O5 3.294(4) 2_655 no
C18 O6 3.121(3) . no
C19 O4 3.402(5) 1_655 no
C1 H13 2.8200 1_545 no
C3 H8C 2.7400 . no
C3 H8A 2.7800 . no
C4 H8C 2.9500 2_556 no
C7 HO1 2.33(4) . no
C7 H8A 3.0200 1_565 no
C8 H3 2.5400 . no
C9 HO1 3.07(4) . no
C14 HO1 2.88(4) . no
C19 H9 3.0200 1_655 no
C22 H19C 3.0600 1_565 no
HO1 O5 2.76(4) . no
HO1 N1 1.80(4) . no
HO1 C7 2.33(4) . no
HO1 C9 3.07(4) . no
HO1 C14 2.88(4) . no
H3 C8 2.5400 . no
H3 H8A 2.2900 . no
H3 H8C 2.3900 . no
H3 O11 2.4500 2_636 no
H4 H7 2.4400 2_646 no
H5 H7 2.4100 . no
H7 O3 2.2000 . no
H7 H5 2.4100 . no
H7 H4 2.4400 2_656 no
H8A C3 2.7800 . no
H8A C7 3.0200 1_545 no
H8A H3 2.2900 . no
H8B H22C 2.5000 1_435 no
H8C C3 2.7400 . no
H8C H3 2.3900 . no
H8C C4 2.9500 2_546 no
H9 O2 2.8000 1_565 no
H9 C19 3.0200 1_455 no
H9 H11 2.5000 . no
H9 H13 2.3000 . no
H9 H19A 2.5400 1_455 no
H10 O5 2.3100 . no
H10 O8 2.7400 . no
H11 O7 2.2500 . no
H11 H9 2.5000 . no
H11 H13 2.6000 . no
H12 O5 2.5500 1_565 no
H12 O9 2.2900 . no
H12 O10 2.5500 . no
H13 O1 2.6000 1_565 no
H13 C1 2.8200 1_565 no
H13 H9 2.3000 . no
H13 H11 2.6000 . no
H15A O7 2.5300 1_545 no
H15B O7 2.7800 2_545 no
H17A O9 2.2700 2_645 no
H17C O6 2.7300 2_655 no
H19A H9 2.5400 1_655 no
H19C C22 3.0600 1_545 no
H20A O11 2.5800 . no
H20B O8 2.6500 . no
H20B O11 2.6200 . no
H22C H8B 2.5000 1_675 no

loop_
_geom_hbond_atom_site_label_D
_geom_hbond_atom_site_label_H
_geom_hbond_atom_site_label_A
_geom_hbond_site_symmetry_A
_geom_hbond_distance_DH
_geom_hbond_distance_HA
_geom_hbond_distance_DA
_geom_hbond_angle_DHA
_geom_hbond_publ_flag
O1 HO1 N1 . 0.92(4) 1.80(4) 2.641(3) 151(3) yes
C3 H3 O11 2_636 0.93 2.45 3.342(4) 160 yes
C7 H7 O3 . 0.93 2.20 2.607(3) 105 yes
C10 H10 O5 . 0.98 2.31 2.684(3) 102 yes
C11 H11 O7 . 0.98 2.25 2.675(3) 105 yes
C12 H12 O5 1_565 0.98 2.55 3.310(3) 134 yes
C12 H12 O9 . 0.98 2.29 2.684(4) 103 yes
C13 H13 O1 1_565 0.98 2.60 3.557(3) 167 yes
C15 H15A O7 1_545 0.96 2.53 3.422(5) 155 yes
C17 H17A O9 2_645 0.96 2.27 3.209(5) 164 yes

loop_
_geom_torsion_atom_site_label_1
_geom_torsion_atom_site_label_2
_geom_torsion_atom_site_label_3
_geom_torsion_atom_site_label_4
_geom_torsion
_geom_torsion_publ_flag
C8 O2 C2 C1 -164.0(3) no
C8 O2 C2 C3 16.3(4) no
C9 O3 C13 C20 173.65(19) no
C13 O3 C9 N1 -173.39(17) no
C13 O3 C9 C10 64.6(2) no
C9 O3 C13 C12 -62.2(2) no
C10 O4 C14 O5 0.4(3) no
C14 O4 C10 C11 141.45(18) no
C14 O4 C10 C9 -101.1(2) no
C10 O4 C14 C15 179.2(2) no
C16 O6 C11 C12 -100.9(2) no
C11 O6 C16 O7 -9.3(4) no
C16 O6 C11 C10 136.68(18) no
C11 O6 C16 C17 169.2(2) no
C18 O8 C12 C13 -136.1(2) no
C12 O8 C18 O9 -1.4(5) no
C12 O8 C18 C19 178.7(3) no
C18 O8 C12 C11 104.2(2) no
C20 O10 C21 C22 176.9(3) no
C20 O10 C21 O11 -0.8(4) no
C21 O10 C20 C13 179.0(2) no
C7 N1 C9 C10 134.62(19) no
C9 N1 C7 C6 -179.97(18) no
C7 N1 C9 O3 13.4(3) no
O1 C1 C2 C3 179.6(2) no
O1 C1 C2 O2 -0.1(3) no
C2 C1 C6 C7 179.7(2) no
O1 C1 C6 C5 -179.1(2) no
O1 C1 C6 C7 0.7(3) no
C6 C1 C2 O2 -179.2(2) no
C2 C1 C6 C5 -0.1(3) no
C6 C1 C2 C3 0.5(4) no
C1 C2 C3 C4 -0.7(4) no
O2 C2 C3 C4 179.0(3) no
C2 C3 C4 C5 0.5(4) no
C3 C4 C5 C6 -0.1(4) no
C4 C5 C6 C7 -179.9(2) no
C4 C5 C6 C1 -0.1(4) no
C1 C6 C7 N1 1.3(3) no
C5 C6 C7 N1 -178.9(2) no
O3 C9 C10 C11 -59.1(2) no
N1 C9 C10 O4 61.2(2) no
N1 C9 C10 C11 178.15(15) no
O3 C9 C10 O4 -176.06(16) no
O4 C10 C11 O6 -66.98(18) no
C9 C10 C11 C12 53.8(2) no
C9 C10 C11 O6 174.78(14) no
O4 C10 C11 C12 172.05(15) no
O6 C11 C12 C13 -171.74(17) no
O6 C11 C12 O8 -52.9(2) no
C10 C11 C12 C13 -51.3(2) no
C10 C11 C12 O8 67.6(2) no
C11 C12 C13 C20 171.5(2) no
C11 C12 C13 O3 53.7(2) no
O8 C12 C13 C20 52.3(3) no
O8 C12 C13 O3 -65.5(2) no
C12 C13 C20 O10 50.4(3) no
O3 C13 C20 O10 172.1(2) no

loop_
_cod_related_entry_id
_cod_related_entry_database
_cod_related_entry_code
1 ChemSpider 30655011
